data_2233110
loop_
_publ_author_name
'Rivera, Augusto'
'Sadat-Bernal, John'
'R\'ios-Motta, Jaime'
'Fejfarov\'a, Karla'
'Du\<sek, Michal'

_publ_section_title
;
 1-Hexyl-1,3,6,8-tetraazatricyclo[4.3.1.1^3,8^]undecan-1-ium iodide
;
_journal_coeditor_code BX2384
_journal_issue 1
_journal_name_full 'Acta Crystallographica Section E'
_journal_page_first o17
_journal_paper_doi 10.1107/S1600536811050781
_journal_volume 68
_journal_year 2012
_chemical_formula_iupac 'C13 H27 N4 +, I -'
_chemical_formula_moiety 'C13 H27 N4 +, I -'
_chemical_formula_sum 'C13 H27 I N4'
_chemical_formula_weight 366.3
_chemical_name_systematic
;
1-Hexyl-1,3,6,8-tetraazatricyclo[4.3.1.1^3,8^]undecan-1-ium iodide
;
_space_group_IT_number 14
_symmetry_cell_setting monoclinic
_symmetry_space_group_name_Hall '-P 2yn'
_symmetry_space_group_name_H-M 'P 1 21/n 1'
_cell_angle_alpha 90
_cell_angle_beta 102.690(5)
_cell_angle_gamma 90
_cell_formula_units_Z 4
_cell_length_a 8.4914(4)
_cell_length_b 16.1497(6)
_cell_length_c 11.8673(6)
_cell_measurement_reflns_used 6021
_cell_measurement_temperature 120
_cell_measurement_theta_max 28.6222
_cell_measurement_theta_min 2.9644
_cell_volume 1587.65(13)
_computing_cell_refinement 'CrysAlis PRO (Agilent, 2010)'
_computing_data_collection 'CrysAlis PRO (Agilent, 2010)'
_computing_data_reduction 'CrysAlis PRO (Agilent, 2010)'
_computing_molecular_graphics 'DIAMOND (Brandenburg & Putz, 2005)'
_computing_publication_material 'JANA2006 (Pet\<r\'i\<cek <i>et al.</i>, 2006)'
_computing_structure_refinement 'JANA2006 (Pet\<r\'i\<cek <i>et al.</i>, 2006)'
_computing_structure_solution 'SIR2002 (Burla <i>et al.</i>, 2003)'
_diffrn_ambient_temperature 120
_diffrn_detector_area_resol_mean 10.3784
_diffrn_measured_fraction_theta_full 0.98
_diffrn_measured_fraction_theta_max 0.95
_diffrn_measurement_device 'four-cycle diffractometer'
_diffrn_measurement_device_type 'Agilent Xcalibur Atlas Gemini ultra'
_diffrn_measurement_method 'Rotation method data acquisition using \w scans'
_diffrn_radiation_monochromator graphite
_diffrn_radiation_source 'Enhance (Mo) X-ray Source'
_diffrn_radiation_type 'Mo K\a'
_diffrn_radiation_wavelength 0.71069
_diffrn_reflns_av_R_equivalents 0.0278
_diffrn_reflns_av_sigmaI/netI 0.0358
_diffrn_reflns_limit_h_max 11
_diffrn_reflns_limit_h_min -11
_diffrn_reflns_limit_k_max 21
_diffrn_reflns_limit_k_min -21
_diffrn_reflns_limit_l_max 15
_diffrn_reflns_limit_l_min -15
_diffrn_reflns_number 6803
_diffrn_reflns_reduction_process
;
Integration of the CCD images was done by program CrysAlisPro
(Agilent Technologies, 2010). The same program was used for indexing of the
crystal shape and absorption correction.
;
_diffrn_reflns_theta_full 28.37
_diffrn_reflns_theta_max 28.71
_diffrn_reflns_theta_min 2.76
_diffrn_standards_number 0
_exptl_absorpt_coefficient_mu 2.009
_exptl_absorpt_correction_T_max 1.00000
_exptl_absorpt_correction_T_min 0.92946
_exptl_absorpt_correction_type multi-scan
_exptl_absorpt_process_details
;
(CrysAlis PRO; Agilent, 2010),
;
_exptl_crystal_colour colourless
_exptl_crystal_density_diffrn 1.5319
_exptl_crystal_density_method 'not measured'
_exptl_crystal_description prism
_exptl_crystal_F_000 744
_exptl_crystal_size_max 0.2110
_exptl_crystal_size_mid 0.1895
_exptl_crystal_size_min 0.1082
_refine_diff_density_max 0.71
_refine_diff_density_min -0.54
_refine_ls_extinction_method none
_refine_ls_goodness_of_fit_ref 1.23
_refine_ls_hydrogen_treatment constr
_refine_ls_number_constraints 126
_refine_ls_number_parameters 160
_refine_ls_number_reflns 6795
_refine_ls_number_restraints 6
_refine_ls_R_factor_all 0.0548
_refine_ls_R_factor_gt 0.0343
_refine_ls_shift/su_max 0.0095
_refine_ls_shift/su_mean 0.0007
_refine_ls_structure_factor_coef Fsqd
_refine_ls_weighting_details w=1/[\s^2^(I)+0.0016I^2^]
_refine_ls_weighting_scheme sigma
_refine_ls_wR_factor_gt 0.0814
_refine_ls_wR_factor_ref 0.0859
_reflns_number_gt 4959
_reflns_number_total 6795
_reflns_threshold_expression I>3\s(I)
_cod_data_source_file bx2384.cif
_cod_data_source_block I
_cod_original_sg_symbol_H-M 'P 21/n'
_cod_original_formula_sum 'C13 H27 I1 N4'
_cod_database_code 2233110
_cod_database_fobs_code 2233110

loop_
_symmetry_equiv_pos_site_id
_symmetry_equiv_pos_as_xyz
1 x,y,z
2 -x+1/2,y+1/2,-z+1/2
3 -x,-y,-z
4 x+1/2,-y+1/2,z+1/2

loop_
_atom_site_type_symbol
_atom_site_label
_atom_site_fract_x
_atom_site_fract_y
_atom_site_fract_z
_atom_site_U_iso_or_equiv
_atom_site_adp_type
_atom_site_calc_flag
_atom_site_refinement_flags
_atom_site_occupancy
_atom_site_symmetry_multiplicity
I I1 0.76438(2) 0.145638(12) 0.653063(18) 0.03486(7) Uani d . 1 4
N N1 0.3333(2) 0.14856(13) 0.3771(2) 0.0243(7) Uani d . 1 4
N N2 0.1997(3) 0.08915(14) 0.5186(2) 0.0288(8) Uani d . 1 4
N N3 0.0378(3) 0.14480(14) 0.3388(2) 0.0315(8) Uani d D 1 4
N N4 0.2240(3) 0.23902(15) 0.5091(2) 0.0388(9) Uani d D 1 4
C C1 0.3335(3) 0.07917(16) 0.4647(2) 0.0271(9) Uani d . 1 4
C C2 0.0478(3) 0.08342(17) 0.4302(2) 0.0304(9) Uani d . 1 4
C C3 0.3437(3) 0.23048(16) 0.4446(2) 0.0305(10) Uani d . 1 4
C C4 0.1724(3) 0.14102(17) 0.2875(2) 0.0264(8) Uani d . 1 4
C C5 -0.0374(8) 0.2221(3) 0.3446(7) 0.0496(12) Uiso d D 0.5 4
C C5x 0.0024(9) 0.2269(3) 0.3739(7) 0.0496(12) Uiso d D 0.5 4
C C6 0.0726(7) 0.2638(5) 0.4366(6) 0.0572(13) Uiso d D 0.5 4
C C6x 0.0779(8) 0.2814(5) 0.4655(7) 0.0572(13) Uiso d D 0.5 4
C C7 0.2155(4) 0.16748(18) 0.5817(3) 0.0362(11) Uani d . 1 4
C C8 0.4742(3) 0.14364(17) 0.3199(3) 0.0311(9) Uani d . 1 4
C C9 0.4960(4) 0.0633(2) 0.2612(3) 0.0442(12) Uani d . 1 4
C C10 0.6358(4) 0.0646(2) 0.2041(3) 0.0449(12) Uani d . 1 4
C C11 0.6715(4) -0.0158(2) 0.1516(3) 0.0431(12) Uani d . 1 4
C C12 0.8106(4) -0.0173(2) 0.0927(3) 0.0597(15) Uani d . 1 4
C C13 0.8456(4) -0.0991(2) 0.0453(3) 0.0559(15) Uani d . 1 4
H H1a 0.325427 0.026624 0.426054 0.0325 Uiso calc RT 1 4
H H1b 0.432326 0.080962 0.522431 0.0325 Uiso calc RT 1 4
H H2a 0.037822 0.028919 0.397084 0.0365 Uiso calc RT 1 4
H H2b -0.042195 0.090043 0.46622 0.0365 Uiso calc RT 1 4
H H3a 0.448482 0.23527 0.495002 0.0366 Uiso calc RT 1 4
H H3b 0.337177 0.276138 0.391924 0.0366 Uiso calc RT 1 4
H H4a 0.165088 0.184457 0.231378 0.0317 Uiso calc RT 1 4
H H4b 0.170457 0.089787 0.246222 0.0317 Uiso calc RT 1 4
H H5b -0.043281 0.251622 0.273587 0.0596 Uiso calc RT 0.5 4
H H5ax -0.045388 0.258903 0.306961 0.0596 Uiso calc RT 0.5 4
H H5bx -0.112446 0.234851 0.357854 0.0596 Uiso calc RT 0.5 4
H H6a 0.012618 0.295738 0.481032 0.0686 Uiso calc RT 0.5 4
H H6b 0.07684 0.321573 0.418284 0.0686 Uiso calc RT 0.5 4
H H6ax 0.014906 0.283059 0.523445 0.0686 Uiso calc RT 0.5 4
H H6bx 0.100532 0.3335 0.433464 0.0686 Uiso calc RT 0.5 4
H H7a 0.30989 0.165774 0.643444 0.0435 Uiso calc RT 1 4
H H7b 0.126368 0.173803 0.618669 0.0435 Uiso calc RT 1 4
H H8a 0.571696 0.15691 0.375121 0.0373 Uiso calc RT 1 4
H H8b 0.468506 0.188379 0.265919 0.0373 Uiso calc RT 1 4
H H9a 0.509646 0.0191 0.316598 0.053 Uiso calc RT 1 4
H H9b 0.399214 0.05054 0.205088 0.053 Uiso calc RT 1 4
H H10a 0.730382 0.083252 0.258209 0.0539 Uiso calc RT 1 4
H H10b 0.619781 0.107199 0.146302 0.0539 Uiso calc RT 1 4
H H11a 0.576002 -0.035328 0.099259 0.0517 Uiso calc RT 1 4
H H11b 0.685421 -0.058664 0.20906 0.0517 Uiso calc RT 1 4
H H12a 0.905875 0.002829 0.144747 0.0716 Uiso calc RT 1 4
H H12b 0.793601 0.02334 0.032196 0.0716 Uiso calc RT 1 4
H H13a 0.930204 -0.092887 0.003967 0.0839 Uiso calc RT 1 4
H H13b 0.879025 -0.137625 0.107581 0.0839 Uiso calc RT 1 4
H H13c 0.750077 -0.119484 -0.00617 0.0839 Uiso calc RT 1 4
H H5a -0.13884 0.213923 0.366185 0.0596 Uiso calc RT 0.5 4

loop_
_atom_site_aniso_label
_atom_site_aniso_U_11
_atom_site_aniso_U_22
_atom_site_aniso_U_33
_atom_site_aniso_U_12
_atom_site_aniso_U_13
_atom_site_aniso_U_23
_atom_site_aniso_type_symbol
I1 0.02999(10) 0.03331(11) 0.03983(12) 0.00062(9) 0.00452(8) -0.01420(10) I
N1 0.0220(11) 0.0227(11) 0.0273(12) -0.0016(10) 0.0034(9) 0.0020(10) N
N2 0.0321(12) 0.0270(12) 0.0271(14) -0.0009(10) 0.0056(11) 0.0047(10) N
N3 0.0240(11) 0.0380(14) 0.0308(14) -0.0042(11) 0.0024(10) 0.0098(12) N
N4 0.0467(15) 0.0317(14) 0.0413(17) -0.0010(13) 0.0168(13) -0.0035(12) N
C1 0.0270(14) 0.0235(14) 0.0285(16) 0.0001(11) 0.0012(12) 0.0065(12) C
C2 0.0273(14) 0.0336(16) 0.0294(16) -0.0070(13) 0.0045(12) 0.0046(13) C
C3 0.0344(15) 0.0219(14) 0.0328(17) -0.0062(12) 0.0022(14) 0.0006(12) C
C4 0.0233(12) 0.0310(15) 0.0217(14) -0.0036(12) -0.0022(11) 0.0059(13) C
C7 0.0433(18) 0.0391(17) 0.0265(17) -0.0058(14) 0.0083(14) -0.0017(13) C
C8 0.0247(13) 0.0323(15) 0.0372(17) -0.0053(13) 0.0087(12) 0.0051(14) C
C9 0.0467(19) 0.0394(18) 0.052(2) -0.0038(15) 0.0230(17) -0.0022(16) C
C10 0.0341(16) 0.0442(19) 0.058(2) -0.0009(16) 0.0135(16) 0.0005(17) C
C11 0.0455(19) 0.0450(19) 0.041(2) 0.0046(15) 0.0145(17) 0.0044(16) C
C12 0.042(2) 0.059(2) 0.083(3) -0.0058(18) 0.026(2) -0.012(2) C
C13 0.050(2) 0.073(3) 0.048(2) 0.018(2) 0.0190(19) 0.000(2) C

loop_
_atom_type_symbol
_atom_type_scat_dispersion_real
_atom_type_scat_dispersion_imag
_atom_type_scat_source
C 0.0033 0.0016 'International Tables Vol C tables 4.2.6.8 and 6.1.1.1'
H 0.0000 0.0000 'International Tables Vol C tables 4.2.6.8 and 6.1.1.1'
I -0.4742 1.8119 'International Tables Vol C tables 4.2.6.8 and 6.1.1.1'
N 0.0061 0.0033 'International Tables Vol C tables 4.2.6.8 and 6.1.1.1'

loop_
_geom_angle_atom_site_label_1
_geom_angle_atom_site_label_2
_geom_angle_atom_site_label_3
_geom_angle
C1 N1 C3 106.5(2)
C1 N1 C4 106.25(19)
C1 N1 C8 112.7(2)
C3 N1 C4 111.58(19)
C3 N1 C8 108.7(2)
C4 N1 C8 111.0(2)
C1 N2 C2 109.3(2)
C1 N2 C7 109.5(2)
C2 N2 C7 112.7(2)
C2 N3 C4 111.8(2)
C2 N3 C5 121.2(4)
C2 N3 C5x 113.1(4)
C4 N3 C5 118.6(4)
C4 N3 C5x 113.9(4)
C3 N4 C6 111.0(4)
C3 N4 C6x 121.9(4)
C3 N4 C7 112.4(2)
C6 N4 C7 115.0(4)
C6x N4 C7 116.7(4)
N1 C1 N2 109.8(2)
N1 C1 H1a 109.4711
N1 C1 H1b 109.4708
N2 C1 H1a 109.4712
N2 C1 H1b 109.4718
H1a C1 H1b 109.0907
N2 C2 N3 112.6(2)
N2 C2 H2a 109.4708
N2 C2 H2b 109.472
N3 C2 H2a 109.4708
N3 C2 H2b 109.4711
H2a C2 H2b 106.0941
N1 C3 N4 113.7(2)
N1 C3 H3a 109.4712
N1 C3 H3b 109.4711
N4 C3 H3a 109.4713
N4 C3 H3b 109.4714
H3a C3 H3b 104.9048
N1 C4 N3 112.3(2)
N1 C4 H4a 109.4714
N1 C4 H4b 109.4716
N3 C4 H4a 109.471
N3 C4 H4b 109.4715
H4a C4 H4b 106.513
N3 C5 C6 103.0(5)
N3 C5 H5b 109.4716
N3 C5 H5a 109.472
C6 C5 H5b 109.4704
C6 C5 H5a 109.4707
H5b C5 H5a 115.2131
N3 C5x C6x 134.1(6)
N3 C5x H5ax 109.4707
N3 C5x H5bx 109.471
C6x C5x H5ax 109.4709
C6x C5x H5bx 109.4719
H5ax C5x H5bx 62.4606
N4 C6 C5 132.1(6)
N4 C6 H6a 109.4707
N4 C6 H6b 109.4714
C5 C6 H6a 109.4715
C5 C6 H6b 109.4717
H6a C6 H6b 69.7221
N4 C6x C5x 101.0(6)
N4 C6x H6ax 109.4706
N4 C6x H6bx 109.4714
C5x C6x H6ax 109.4706
C5x C6x H6bx 109.4716
H6ax C6x H6bx 116.7784
N2 C7 N4 113.3(3)
N2 C7 H7a 109.4714
N2 C7 H7b 109.472
N4 C7 H7a 109.4709
N4 C7 H7b 109.4705
H7a C7 H7b 105.3282
N1 C8 C9 116.5(2)
N1 C8 H8a 109.4716
N1 C8 H8b 109.4713
C9 C8 H8a 109.4715
C9 C8 H8b 109.4708
H8a C8 H8b 101.3702
C8 C9 C10 113.0(3)
C8 C9 H9a 109.4702
C8 C9 H9b 109.4711
C10 C9 H9a 109.472
C10 C9 H9b 109.4714
H9a C9 H9b 105.7374
C9 C10 C11 115.5(3)
C9 C10 H10a 109.4709
C9 C10 H10b 109.471
C11 C10 H10a 109.4711
C11 C10 H10b 109.4722
H10a C10 H10b 102.6643
C10 C11 C12 117.3(3)
C10 C11 H11a 109.4708
C10 C11 H11b 109.4718
C12 C11 H11a 109.4709
C12 C11 H11b 109.4715
H11a C11 H11b 100.2535
C11 C12 C13 115.6(3)
C11 C12 H12a 109.4712
C11 C12 H12b 109.4718
C13 C12 H12a 109.4714
C13 C12 H12b 109.4707
H12a C12 H12b 102.5339
C12 C13 H13a 109.4716
C12 C13 H13b 109.471
C12 C13 H13c 109.4712
H13a C13 H13b 109.4712
H13a C13 H13c 109.4704
H13b C13 H13c 109.4719

loop_
_geom_bond_atom_site_label_1
_geom_bond_atom_site_label_2
_geom_bond_distance
N1 C1 1.529(4)
N1 C3 1.539(3)
N1 C4 1.541(3)
N1 C8 1.502(4)
N2 C1 1.430(4)
N2 C2 1.476(3)
N2 C7 1.461(4)
N3 C2 1.458(4)
N3 C4 1.409(4)
N3 C5 1.411(6)
N3 C5x 1.441(6)
N4 C3 1.408(4)
N4 C6 1.438(7)
N4 C6x 1.412(7)
N4 C7 1.452(4)
C1 H1a 0.96
C1 H1b 0.96
C2 H2a 0.96
C2 H2b 0.96
C3 H3a 0.96
C3 H3b 0.96
C4 H4a 0.96
C4 H4b 0.96
C5 C6 1.439(10)
C5 H5b 0.96
C5 H5a 0.96
C5x C6x 1.435(10)
C5x H5ax 0.96
C5x H5bx 0.96
C6 H6a 0.96
C6 H6b 0.96
C6x H6ax 0.96
C6x H6bx 0.96
C7 H7a 0.96
C7 H7b 0.96
C8 C9 1.503(4)
C8 H8a 0.96
C8 H8b 0.96
C9 C10 1.490(5)
C9 H9a 0.96
C9 H9b 0.96
C10 C11 1.500(5)
C10 H10a 0.96
C10 H10b 0.96
C11 C12 1.499(5)
C11 H11a 0.96
C11 H11b 0.96
C12 C13 1.491(6)
C12 H12a 0.96
C12 H12b 0.96
C13 H13a 0.96
C13 H13b 0.96
C13 H13c 0.96

loop_
_geom_hbond_atom_site_label_D
_geom_hbond_atom_site_label_H
_geom_hbond_atom_site_label_A
_geom_hbond_site_symmetry_A
_geom_hbond_distance_DH
_geom_hbond_distance_HA
_geom_hbond_distance_DA
_geom_hbond_angle_DHA
_geom_hbond_publ_flag
C1 H1a I1 3_656 0.96 2.98 3.913(3) 164 y
C3 H3b I1 4_454 0.96 3.04 3.925(2) 154 y
